data_7228832
loop_
_publ_author_name
'Deng, Lina'
'Wang, Rui'
'Wang, Guowei'
'Liu, Mingxu'
'Liao, Guojian'
'Liao, Zhihua'
'Chen, Min'

_publ_section_title
;
 Targeted isolation of sulfur-containing metabolites from Lsr2-deletion
 mutant strain of Streptomyces roseosporus
;
_journal_issue 60
_journal_name_full 'RSC Adv.'
_journal_page_first 37771
_journal_paper_doi 10.1039/C7RA06482A
_journal_volume 7
_journal_year 2017
_chemical_formula_moiety 'C15 H17 N3 O2 S'
_chemical_formula_sum 'C15 H17 N3 O2 S'
_chemical_formula_weight 306.38
_chemical_name_systematic SF2738E
_space_group_crystal_system monoclinic
_space_group_IT_number 14
_space_group_name_Hall '-P 2yn'
_space_group_name_H-M_alt 'P 1 21/n 1'
_symmetry_space_group_name_Hall '-P 2yn'
_symmetry_space_group_name_H-M 'P 1 21/n 1'
_atom_sites_solution_hydrogens geom
_atom_sites_solution_primary dual
_audit_creation_date 2016-07-20
_audit_creation_method
;
Olex2 1.2-alpha
(compiled 2016.07.08 svn.r3312 for OlexSys, GUI svn.r5203)
;
_audit_update_record
;
2017-02-20 deposited with the CCDC.
2017-07-20 downloaded from the CCDC.
;
_cell_angle_alpha 90
_cell_angle_beta 103.658(2)
_cell_angle_gamma 90
_cell_formula_units_Z 16
_cell_length_a 11.2581(2)
_cell_length_b 28.6822(10)
_cell_length_c 19.2173(5)
_cell_measurement_reflns_used 7208
_cell_measurement_temperature 293(2)
_cell_measurement_theta_max 28.6760
_cell_measurement_theta_min 3.5670
_cell_volume 6029.9(3)
_computing_molecular_graphics 'Olex2 (Dolomanov et al., 2009)'
_computing_publication_material 'Olex2 (Dolomanov et al., 2009)'
_computing_structure_refinement 'ShelXL (Sheldrick, 2015)'
_computing_structure_solution 'ShelXT (Sheldrick, 2015)'
_diffrn_ambient_temperature 293(2)
_diffrn_detector_area_resol_mean 16.0892
_diffrn_measured_fraction_theta_full 0.998
_diffrn_measured_fraction_theta_max 0.867
_diffrn_measurement_device_type 'SuperNova, Single source at offset, Eos'
_diffrn_measurement_method '\w scans'
_diffrn_radiation_type MoK\a
_diffrn_radiation_wavelength 0.71073
_diffrn_reflns_av_R_equivalents 0.0224
_diffrn_reflns_av_unetI/netI 0.0387
_diffrn_reflns_Laue_measured_fraction_full 0.998
_diffrn_reflns_Laue_measured_fraction_max 0.867
_diffrn_reflns_limit_h_max 14
_diffrn_reflns_limit_h_min -13
_diffrn_reflns_limit_k_max 37
_diffrn_reflns_limit_k_min -32
_diffrn_reflns_limit_l_max 16
_diffrn_reflns_limit_l_min -26
_diffrn_reflns_number 27243
_diffrn_reflns_point_group_measured_fraction_full 0.998
_diffrn_reflns_point_group_measured_fraction_max 0.867
_diffrn_reflns_theta_full 26.000
_diffrn_reflns_theta_max 28.819
_diffrn_reflns_theta_min 3.264
_diffrn_source 'micro-focus sealed X-ray tube'
_exptl_absorpt_coefficient_mu 0.223
_exptl_absorpt_correction_T_max 1.00000
_exptl_absorpt_correction_T_min 0.98369
_exptl_absorpt_correction_type multi-scan
_exptl_absorpt_process_details
;
CrysAlisPro 1.171.38.41k (Rigaku Oxford Diffraction, 2015)
Empirical absorption correction using spherical harmonics,
 implemented in SCALE3 ABSPACK scaling algorithm.
;
_exptl_crystal_colour Colorless
_exptl_crystal_density_diffrn 1.350
_exptl_crystal_description Block
_exptl_crystal_F_000 2584
_exptl_crystal_size_max 0.3
_exptl_crystal_size_mid 0.25
_exptl_crystal_size_min 0.25
_refine_diff_density_max 0.275
_refine_diff_density_min -0.291
_refine_diff_density_rms 0.056
_refine_ls_extinction_method none
_refine_ls_goodness_of_fit_ref 1.057
_refine_ls_hydrogen_treatment constr
_refine_ls_matrix_type full
_refine_ls_number_parameters 778
_refine_ls_number_reflns 13668
_refine_ls_number_restraints 0
_refine_ls_restrained_S_all 1.057
_refine_ls_R_factor_all 0.0853
_refine_ls_R_factor_gt 0.0536
_refine_ls_shift/su_max 0.001
_refine_ls_shift/su_mean 0.000
_refine_ls_structure_factor_coef Fsqd
_refine_ls_weighting_details 'w=1/[\s^2^(Fo^2^)+(0.0509P)^2^+2.6758P] where P=(Fo^2^+2Fc^2^)/3'
_refine_ls_weighting_scheme calc
_refine_ls_wR_factor_gt 0.1266
_refine_ls_wR_factor_ref 0.1460
_reflns_Friedel_coverage 0.000
_reflns_number_gt 9295
_reflns_number_total 13668
_reflns_threshold_expression 'I > 2\s(I)'
_cod_depositor_comments
;

2017-11-02
Z value and formula fixed to values more according to usual
chemical conventions.                 miguel
;
_cod_original_formula_sum 'C61 H68 N12 O8 S4'
_cod_original_formula_weight 1225.51
_cod_original_formula_moiety '4(C15 H17 N3 O2 S), C'
_cod_original_formula_units_Z 4
_cod_data_source_file c7ra06482a2.cif
_cod_data_source_block 111
_cod_database_code 7228832
_shelx_space_group_comment
;
The symmetry employed for this shelxl refinement is uniquely defined
by the following loop, which should always be used as a source of
symmetry information in preference to the above space-group names.
They are only intended as comments.
;
_olex2_refinement_description
;
1. Fixed Uiso
 At 1.2 times of:
  All C(H) groups, All C(H,H) groups, All N(H) groups
 At 1.5 times of:
  All C(H,H,H) groups
2.a Secondary CH2 refined with riding coordinates:
 C017(H01P,H01R), C01B(H01G,H01H), C01E(H01A,H01B), C01F(H01V,H01W)
2.b Aromatic/amide H refined with riding coordinates:
 N00A(H00A), N00D(H00D), N00G(H00G), N00H(H00H), C015(H015), C019(H019),
 C01D(H01D), C01H(H01S), C01K(H01K), C01L(H01Y), C01M(H01M), C01N(H01N),
 C01O(H01O), C01Q(H01Q), C01S(H01U), C01T(H01T), C01U(H01Z), C01V(H01),
 C01X(H01X), C01Y(H1AA), C023(H023), C025(H025), C026(H026), C027(H027)
2.c Idealised Me refined as rotating group:
 C01R(H01C,H01E,H01F), C01W(H0AA,H,HA), C01Z(H01I,H01J,H01L), C020(H02G,H02H,
 H02I), C021(H02M,H02N,H02O), C022(H02J,H02K,H02L), C024(H02P,H02Q,H02R),
 C028(H02A,H02B,H02C), C029(H02V,H02W,H02X), C02A(H02D,H02E,H02F), C02B(H02Y,HB,
 HC), C02C(H02S,H02T,H02U)
;
_shelx_shelxl_version_number 2014/7
_olex2_submission_special_instructions 'No special instructions were received'

loop_
_space_group_symop_operation_xyz
'x, y, z'
'-x+1/2, y+1/2, -z+1/2'
'-x, -y, -z'
'x-1/2, -y-1/2, z-1/2'

loop_
_atom_site_label
_atom_site_type_symbol
_atom_site_fract_x
_atom_site_fract_y
_atom_site_fract_z
_atom_site_U_iso_or_equiv
_atom_site_adp_type
_atom_site_occupancy
_atom_site_site_symmetry_order
_atom_site_calc_flag
_atom_site_refinement_flags_posn
S001 S 0.39462(5) 0.70954(2) 0.82067(3) 0.04144(16) Uani 1 1 d .
S002 S -0.07940(5) 0.41998(3) 0.14042(3) 0.04611(17) Uani 1 1 d .
S003 S 0.53571(5) 0.68501(3) 0.08112(3) 0.04532(17) Uani 1 1 d .
S004 S 0.23026(5) 0.55024(3) 0.11209(3) 0.05115(19) Uani 1 1 d .
O005 O 0.41522(14) 0.55366(7) 0.02735(8) 0.0468(4) Uani 1 1 d .
O006 O 0.10582(14) 0.41485(7) 0.05636(8) 0.0504(5) Uani 1 1 d .
O007 O 0.21226(14) 0.71459(7) 0.90787(8) 0.0496(5) Uani 1 1 d .
O008 O 0.71982(15) 0.70034(8) -0.00293(8) 0.0560(5) Uani 1 1 d .
N009 N 0.25207(15) 0.44265(7) 0.27011(9) 0.0330(4) Uani 1 1 d .
N00A N 0.11957(15) 0.46090(7) 0.36466(9) 0.0380(4) Uani 1 1 d .
H00A H 0.1831 0.4779 0.3663 0.046 Uiso 1 1 calc R
O00B O 0.59919(16) 0.65779(8) 0.36393(9) 0.0647(6) Uani 1 1 d .
N00C N 0.86723(15) 0.69216(7) 0.21463(9) 0.0337(4) Uani 1 1 d .
N00D N 0.19341(15) 0.65614(7) 0.60377(9) 0.0391(5) Uani 1 1 d .
H00D H 0.1233 0.6438 0.6026 0.047 Uiso 1 1 calc R
N00E N 0.56247(15) 0.56407(7) 0.24485(9) 0.0330(4) Uani 1 1 d .
N00F N 0.06277(14) 0.67891(7) 0.69729(9) 0.0331(4) Uani 1 1 d .
N00G N 0.74350(16) 0.68218(7) 0.31135(10) 0.0406(5) Uani 1 1 d .
H00G H 0.8188 0.6903 0.3176 0.049 Uiso 1 1 calc R
N00H N 0.43093(16) 0.57602(8) 0.34121(9) 0.0435(5) Uani 1 1 d .
H00H H 0.4925 0.5944 0.3451 0.052 Uiso 1 1 calc R
N00I N 0.84348(17) 0.57289(8) 0.18783(11) 0.0457(5) Uani 1 1 d .
N00J N -0.21500(16) 0.68404(8) 0.75873(10) 0.0439(5) Uani 1 1 d .
N00K N 0.53423(16) 0.44075(8) 0.21363(10) 0.0438(5) Uani 1 1 d .
O00L O 0.3154(2) 0.53597(9) 0.39970(10) 0.0803(7) Uani 1 1 d .
O00M O -0.00091(19) 0.42717(9) 0.42696(10) 0.0810(8) Uani 1 1 d .
N00N N 1.14898(18) 0.70346(9) 0.15872(12) 0.0541(6) Uani 1 1 d .
C00O C 0.32588(18) 0.43775(8) 0.22521(11) 0.0317(5) Uani 1 1 d .
C00P C 0.18282(17) 0.68515(8) 0.72231(11) 0.0314(5) Uani 1 1 d .
C00Q C 0.76972(19) 0.56688(8) 0.23252(12) 0.0342(5) Uani 1 1 d .
C00R C 0.13193(18) 0.43764(8) 0.24373(11) 0.0310(5) Uani 1 1 d .
C00S C 0.45941(18) 0.44268(8) 0.25799(11) 0.0330(5) Uani 1 1 d .
C00T C 0.74697(18) 0.68968(8) 0.18675(11) 0.0319(5) Uani 1 1 d .
C00U C -0.00985(18) 0.68556(8) 0.74280(11) 0.0326(5) Uani 1 1 d .
C00V C 0.15865(19) 0.42377(9) 0.12595(11) 0.0362(5) Uani 1 1 d .
C00W C 0.23613(17) 0.69824(8) 0.79244(11) 0.0318(5) Uani 1 1 d .
C00X C 0.63610(18) 0.56356(8) 0.19930(11) 0.0320(5) Uani 1 1 d .
C00Y C 0.07997(18) 0.42786(8) 0.17206(11) 0.0338(5) Uani 1 1 d .
C00Z C 0.44185(18) 0.56132(8) 0.21762(11) 0.0315(5) Uani 1 1 d .
C010 C 0.69455(18) 0.69208(8) 0.11386(11) 0.0350(5) Uani 1 1 d .
C011 C -0.14355(18) 0.67932(8) 0.71259(12) 0.0346(5) Uani 1 1 d .
C012 C 0.38952(18) 0.55715(8) 0.14462(11) 0.0344(5) Uani 1 1 d .
C013 C 0.4683(2) 0.55725(8) 0.09812(11) 0.0360(5) Uani 1 1 d .
O014 O 0.33454(18) 0.67287(10) 0.54442(11) 0.0934(9) Uani 1 1 d .
C015 C 0.59310(19) 0.56078(8) 0.12606(11) 0.0360(5) Uani 1 1 d .
H015 H 0.6469 0.5613 0.0960 0.043 Uiso 1 1 calc R
C016 C 0.94091(18) 0.69792(8) 0.16944(12) 0.0362(5) Uani 1 1 d .
C017 C 0.66801(18) 0.68446(8) 0.23991(11) 0.0346(5) Uani 1 1 d .
H01P H 0.6127 0.7108 0.2358 0.042 Uiso 1 1 calc R
H01R H 0.6194 0.6563 0.2295 0.042 Uiso 1 1 calc R
C018 C 0.15879(19) 0.70377(8) 0.83931(11) 0.0354(5) Uani 1 1 d .
C019 C 0.28316(19) 0.42889(9) 0.15302(11) 0.0367(5) Uani 1 1 d .
H019 H 0.3370 0.4264 0.1232 0.044 Uiso 1 1 calc R
C01A C 0.7057(2) 0.66856(8) 0.36812(12) 0.0384(5) Uani 1 1 d .
C01B C 0.05217(19) 0.44380(9) 0.29609(11) 0.0387(5) Uani 1 1 d .
H01G H -0.0131 0.4655 0.2762 0.046 Uiso 1 1 calc R
H01H H 0.0151 0.4141 0.3028 0.046 Uiso 1 1 calc R
C01C C 1.07480(19) 0.69841(9) 0.20337(13) 0.0401(5) Uani 1 1 d .
C01D C 0.03407(18) 0.69774(9) 0.81344(11) 0.0370(5) Uani 1 1 d .
H01D H -0.0191 0.7019 0.8433 0.044 Uiso 1 1 calc R
C01E C 0.26143(18) 0.67683(9) 0.66960(11) 0.0385(5) Uani 1 1 d .
H01A H 0.2956 0.7063 0.6589 0.046 Uiso 1 1 calc R
H01B H 0.3287 0.6564 0.6913 0.046 Uiso 1 1 calc R
C01F C 0.36199(19) 0.56396(9) 0.27051(11) 0.0391(5) Uani 1 1 d .
H01V H 0.2986 0.5871 0.2544 0.047 Uiso 1 1 calc R
H01W H 0.3225 0.5341 0.2722 0.047 Uiso 1 1 calc R
C01G C 0.7729(2) 0.69844(9) 0.06775(12) 0.0415(5) Uani 1 1 d .
C01H C 0.8980(2) 0.70175(9) 0.09663(12) 0.0431(6) Uani 1 1 d .
H01S H 0.9516 0.7065 0.0672 0.052 Uiso 1 1 calc R
C01I C 0.4048(2) 0.56039(10) 0.40048(13) 0.0451(6) Uani 1 1 d .
C01J C 0.0877(2) 0.45153(10) 0.42500(12) 0.0437(6) Uani 1 1 d .
C01K C 0.5016(2) 0.44872(10) 0.33081(12) 0.0448(6) Uani 1 1 d .
H01K H 0.4471 0.4504 0.3604 0.054 Uiso 1 1 calc R
C01L C 0.8134(2) 0.56354(9) 0.30574(13) 0.0436(6) Uani 1 1 d .
H01Y H 0.7598 0.5595 0.3354 0.052 Uiso 1 1 calc R
C01M C 0.7036(2) 0.44981(10) 0.31439(15) 0.0505(7) Uani 1 1 d .
H01M H 0.7878 0.4518 0.3321 0.061 Uiso 1 1 calc R
C01N C -0.1895(2) 0.66969(10) 0.64092(13) 0.0479(6) Uani 1 1 d .
H01N H -0.1372 0.6656 0.6105 0.057 Uiso 1 1 calc R
C01O C 0.6539(2) 0.44426(10) 0.24284(15) 0.0528(7) Uani 1 1 d .
H01O H 0.7070 0.4428 0.2124 0.063 Uiso 1 1 calc R
C01P C 0.2358(2) 0.65558(10) 0.54514(13) 0.0479(6) Uani 1 1 d .
C01Q C 0.6258(2) 0.45230(11) 0.35924(14) 0.0538(7) Uani 1 1 d .
H01Q H 0.6563 0.4564 0.4082 0.065 Uiso 1 1 calc R
C01R C 0.4436(2) 0.66196(10) 0.88176(13) 0.0538(7) Uani 1 1 d .
H01C H 0.4407 0.6334 0.8553 0.081 Uiso 1 1 calc GR
H01E H 0.3905 0.6596 0.9140 0.081 Uiso 1 1 calc GR
H01F H 0.5258 0.6675 0.9086 0.081 Uiso 1 1 calc GR
C01S C 1.1182(2) 0.69304(11) 0.27609(14) 0.0530(7) Uani 1 1 d .
H01U H 1.0641 0.6904 0.3057 0.064 Uiso 1 1 calc R
C01T C -0.3351(2) 0.68038(10) 0.73203(15) 0.0526(7) Uani 1 1 d .
H01T H -0.3858 0.6837 0.7635 0.063 Uiso 1 1 calc R
C01U C 1.0139(2) 0.57266(10) 0.28898(16) 0.0553(7) Uani 1 1 d .
H01Z H 1.0980 0.5748 0.3066 0.066 Uiso 1 1 calc R
C01V C 0.9380(2) 0.56631(10) 0.33455(15) 0.0532(7) Uani 1 1 d .
H01 H 0.9696 0.5639 0.3837 0.064 Uiso 1 1 calc R
C01W C 0.4916(2) 0.55947(11) -0.02183(13) 0.0551(7) Uani 1 1 d .
H0AA H 0.4429 0.5572 -0.0700 0.083 Uiso 1 1 calc GR
H H 0.5531 0.5356 -0.0137 0.083 Uiso 1 1 calc GR
HA H 0.5301 0.5895 -0.0148 0.083 Uiso 1 1 calc GR
C01X C -0.3890(2) 0.67209(11) 0.66160(16) 0.0569(7) Uani 1 1 d .
H01X H -0.4736 0.6704 0.6457 0.068 Uiso 1 1 calc R
C01Y C 0.9631(2) 0.57575(11) 0.21740(15) 0.0561(7) Uani 1 1 d .
H1AA H 1.0154 0.5801 0.1870 0.067 Uiso 1 1 calc R
C01Z C 0.1817(2) 0.41696(12) 0.00624(13) 0.0589(8) Uani 1 1 d .
H01I H 0.1333 0.4108 -0.0411 0.088 Uiso 1 1 calc GR
H01J H 0.2454 0.3941 0.0187 0.088 Uiso 1 1 calc GR
H01L H 0.2174 0.4474 0.0075 0.088 Uiso 1 1 calc GR
C020 C 0.1652(2) 0.47321(12) 0.49146(12) 0.0585(8) Uani 1 1 d .
H02G H 0.2336 0.4888 0.4800 0.088 Uiso 1 1 calc GR
H02H H 0.1941 0.4494 0.5264 0.088 Uiso 1 1 calc GR
H02I H 0.1173 0.4954 0.5105 0.088 Uiso 1 1 calc GR
C021 C 0.7997(2) 0.66745(12) 0.43773(13) 0.0604(8) Uani 1 1 d .
H02M H 0.7686 0.6832 0.4738 0.091 Uiso 1 1 calc GR
H02N H 0.8727 0.6827 0.4321 0.091 Uiso 1 1 calc GR
H02O H 0.8180 0.6357 0.4519 0.091 Uiso 1 1 calc GR
C022 C -0.1191(3) 0.47248(11) 0.08878(15) 0.0635(8) Uani 1 1 d .
H02J H -0.0664 0.4760 0.0565 0.095 Uiso 1 1 calc GR
H02K H -0.1095 0.4988 0.1204 0.095 Uiso 1 1 calc GR
H02L H -0.2025 0.4706 0.0620 0.095 Uiso 1 1 calc GR
C023 C 1.2429(2) 0.69163(11) 0.30481(16) 0.0621(8) Uani 1 1 d .
H023 H 1.2739 0.6875 0.3537 0.074 Uiso 1 1 calc R
C024 C 0.4918(2) 0.74076(11) 0.03978(16) 0.0610(8) Uani 1 1 d .
H02P H 0.5369 0.7466 0.0040 0.092 Uiso 1 1 calc GR
H02Q H 0.5094 0.7648 0.0755 0.092 Uiso 1 1 calc GR
H02R H 0.4059 0.7406 0.0178 0.092 Uiso 1 1 calc GR
C025 C 1.3197(2) 0.69649(11) 0.25975(18) 0.0629(8) Uani 1 1 d .
H025 H 1.4041 0.6957 0.2772 0.076 Uiso 1 1 calc R
C026 C -0.3145(2) 0.66628(12) 0.61523(14) 0.0595(8) Uani 1 1 d .
H026 H -0.3478 0.6601 0.5671 0.071 Uiso 1 1 calc R
C027 C 1.2692(2) 0.70247(11) 0.18841(18) 0.0640(8) Uani 1 1 d .
H027 H 1.3221 0.7061 0.1583 0.077 Uiso 1 1 calc R
C028 C 0.1578(2) 0.63229(13) 0.48064(13) 0.0651(9) Uani 1 1 d .
H02A H 0.0918 0.6162 0.4940 0.098 Uiso 1 1 calc GR
H02B H 0.2063 0.6104 0.4615 0.098 Uiso 1 1 calc GR
H02C H 0.1253 0.6554 0.4450 0.098 Uiso 1 1 calc GR
C029 C 0.1905(3) 0.60323(11) 0.06185(16) 0.0687(9) Uani 1 1 d .
H02V H 0.2427 0.6071 0.0293 0.103 Uiso 1 1 calc GR
H02W H 0.2007 0.6293 0.0941 0.103 Uiso 1 1 calc GR
H02X H 0.1069 0.6016 0.0353 0.103 Uiso 1 1 calc GR
C02A C 0.1367(3) 0.71489(14) 0.95816(13) 0.0743(11) Uani 1 1 d .
H02D H 0.0796 0.7403 0.9474 0.111 Uiso 1 1 calc GR
H02E H 0.1869 0.7187 1.0057 0.111 Uiso 1 1 calc GR
H02F H 0.0928 0.6860 0.9551 0.111 Uiso 1 1 calc GR
C02B C 0.4898(3) 0.57475(13) 0.46950(13) 0.0702(9) Uani 1 1 d .
H02Y H 0.5570 0.5920 0.4595 0.105 Uiso 1 1 calc GR
HB H 0.5202 0.5475 0.4970 0.105 Uiso 1 1 calc GR
HC H 0.4466 0.5940 0.4962 0.105 Uiso 1 1 calc GR
C02C C 0.7956(3) 0.70913(14) -0.05177(14) 0.0765(10) Uani 1 1 d .
H02S H 0.7457 0.7110 -0.0996 0.115 Uiso 1 1 calc GR
H02T H 0.8535 0.6842 -0.0489 0.115 Uiso 1 1 calc GR
H02U H 0.8385 0.7380 -0.0395 0.115 Uiso 1 1 calc GR
C1 C -0.0299(3) 0.80293(14) 0.9533(2) 0.0887(11) Uani 1 1 d .

loop_
_atom_site_aniso_label
_atom_site_aniso_U_11
_atom_site_aniso_U_22
_atom_site_aniso_U_33
_atom_site_aniso_U_23
_atom_site_aniso_U_13
_atom_site_aniso_U_12
S001 0.0262(3) 0.0510(4) 0.0447(3) 0.0018(3) 0.0037(2) -0.0006(2)
S002 0.0293(3) 0.0655(5) 0.0405(3) -0.0044(3) 0.0022(2) -0.0040(3)
S003 0.0315(3) 0.0592(4) 0.0427(3) -0.0019(3) 0.0038(2) -0.0050(3)
S004 0.0323(3) 0.0751(5) 0.0428(3) -0.0039(3) 0.0024(2) -0.0050(3)
O005 0.0444(9) 0.0683(13) 0.0266(8) -0.0001(8) 0.0060(7) 0.0025(8)
O006 0.0401(9) 0.0845(14) 0.0247(8) -0.0069(9) 0.0042(7) -0.0012(9)
O007 0.0385(9) 0.0822(14) 0.0282(8) -0.0063(9) 0.0081(7) -0.0081(9)
O008 0.0465(10) 0.0918(16) 0.0310(8) -0.0004(9) 0.0118(7) -0.0060(10)
N009 0.0280(9) 0.0412(11) 0.0305(9) -0.0033(8) 0.0086(7) -0.0021(8)
N00A 0.0316(9) 0.0528(13) 0.0319(9) -0.0070(9) 0.0122(7) -0.0121(9)
O00B 0.0492(10) 0.0995(17) 0.0512(11) -0.0073(11) 0.0235(8) -0.0324(11)
N00C 0.0281(9) 0.0379(11) 0.0360(10) -0.0032(8) 0.0096(7) -0.0011(8)
N00D 0.0274(9) 0.0562(13) 0.0361(10) -0.0046(9) 0.0120(8) -0.0052(8)
N00E 0.0314(9) 0.0380(11) 0.0308(9) -0.0027(8) 0.0097(7) -0.0019(8)
N00F 0.0248(8) 0.0413(11) 0.0339(9) -0.0021(8) 0.0083(7) -0.0012(8)
N00G 0.0285(9) 0.0568(13) 0.0370(10) 0.0036(10) 0.0087(8) -0.0091(9)
N00H 0.0350(10) 0.0648(15) 0.0333(10) -0.0066(10) 0.0136(8) -0.0177(9)
N00I 0.0348(10) 0.0594(14) 0.0474(12) -0.0071(11) 0.0185(9) -0.0056(9)
N00J 0.0307(9) 0.0570(14) 0.0477(11) -0.0017(10) 0.0167(8) -0.0012(9)
N00K 0.0329(10) 0.0565(14) 0.0449(11) -0.0075(10) 0.0149(8) -0.0024(9)
O00L 0.0896(15) 0.1064(19) 0.0560(12) -0.0156(12) 0.0398(11) -0.0594(14)
O00M 0.0731(13) 0.123(2) 0.0556(12) -0.0132(13) 0.0323(10) -0.0575(14)
N00N 0.0349(11) 0.0698(16) 0.0625(14) -0.0167(12) 0.0215(10) -0.0082(10)
C00O 0.0294(10) 0.0363(12) 0.0296(11) 0.0003(9) 0.0072(8) 0.0004(9)
C00P 0.0268(10) 0.0344(12) 0.0343(11) 0.0032(10) 0.0100(8) 0.0013(9)
C00Q 0.0318(11) 0.0320(12) 0.0399(12) -0.0044(10) 0.0109(9) -0.0004(9)
C00R 0.0288(10) 0.0343(12) 0.0306(11) -0.0011(9) 0.0082(8) -0.0009(9)
C00S 0.0281(10) 0.0360(12) 0.0348(11) -0.0019(10) 0.0073(9) -0.0015(9)
C00T 0.0291(10) 0.0320(12) 0.0358(11) -0.0037(10) 0.0097(9) -0.0006(9)
C00U 0.0267(10) 0.0369(12) 0.0352(11) 0.0014(10) 0.0095(8) 0.0002(9)
C00V 0.0349(11) 0.0462(14) 0.0265(10) -0.0016(10) 0.0050(9) -0.0004(10)
C00W 0.0253(10) 0.0367(12) 0.0329(11) 0.0033(10) 0.0058(8) 0.0010(9)
C00X 0.0316(10) 0.0319(12) 0.0344(11) -0.0018(10) 0.0114(9) 0.0006(9)
C00Y 0.0271(10) 0.0415(13) 0.0321(11) -0.0004(10) 0.0051(8) 0.0000(9)
C00Z 0.0308(10) 0.0314(12) 0.0335(11) -0.0017(9) 0.0097(9) -0.0017(9)
C010 0.0294(10) 0.0408(13) 0.0351(11) -0.0031(10) 0.0081(9) -0.0011(9)
C011 0.0263(10) 0.0395(13) 0.0394(12) -0.0005(10) 0.0106(9) -0.0026(9)
C012 0.0308(10) 0.0385(13) 0.0325(11) -0.0002(10) 0.0045(9) -0.0009(9)
C013 0.0400(12) 0.0394(13) 0.0277(11) -0.0007(10) 0.0061(9) 0.0007(10)
O014 0.0630(13) 0.164(3) 0.0672(13) -0.0409(15) 0.0426(11) -0.0552(15)
C015 0.0354(11) 0.0434(14) 0.0329(11) -0.0007(10) 0.0151(9) 0.0003(10)
C016 0.0297(11) 0.0377(13) 0.0433(13) -0.0054(11) 0.0126(9) -0.0020(9)
C017 0.0303(10) 0.0410(13) 0.0333(11) -0.0013(10) 0.0092(9) -0.0048(9)
C018 0.0327(11) 0.0429(14) 0.0299(11) 0.0000(10) 0.0060(9) -0.0012(10)
C019 0.0334(11) 0.0500(15) 0.0296(11) -0.0013(10) 0.0132(9) 0.0011(10)
C01A 0.0413(12) 0.0398(14) 0.0369(12) -0.0026(11) 0.0146(10) -0.0057(10)
C01B 0.0301(11) 0.0517(15) 0.0362(12) -0.0062(11) 0.0118(9) -0.0067(10)
C01C 0.0298(11) 0.0405(14) 0.0516(14) -0.0063(11) 0.0130(10) -0.0018(10)
C01D 0.0290(10) 0.0525(15) 0.0326(11) 0.0000(11) 0.0137(9) 0.0003(10)
C01E 0.0287(11) 0.0503(15) 0.0388(12) -0.0037(11) 0.0121(9) -0.0028(10)
C01F 0.0328(11) 0.0512(15) 0.0356(12) -0.0052(11) 0.0128(9) -0.0069(10)
C01G 0.0407(12) 0.0496(15) 0.0352(12) -0.0025(11) 0.0109(10) -0.0008(11)
C01H 0.0350(12) 0.0594(17) 0.0396(13) -0.0026(12) 0.0179(10) -0.0028(11)
C01I 0.0429(13) 0.0581(17) 0.0395(13) -0.0071(12) 0.0201(11) -0.0090(12)
C01J 0.0372(12) 0.0618(17) 0.0351(12) -0.0030(12) 0.0145(10) -0.0086(11)
C01K 0.0335(12) 0.0641(18) 0.0363(12) -0.0038(12) 0.0073(9) -0.0053(11)
C01L 0.0348(12) 0.0547(16) 0.0418(13) -0.0038(12) 0.0096(10) -0.0044(11)
C01M 0.0282(11) 0.0540(17) 0.0661(17) -0.0001(14) 0.0048(11) -0.0028(11)
C01N 0.0292(11) 0.073(2) 0.0420(13) -0.0040(13) 0.0101(10) -0.0048(12)
C01O 0.0341(12) 0.0662(19) 0.0623(17) -0.0060(15) 0.0199(12) -0.0021(12)
C01P 0.0387(13) 0.0683(19) 0.0409(13) -0.0049(13) 0.0180(10) -0.0055(12)
C01Q 0.0382(13) 0.072(2) 0.0454(14) -0.0013(14) -0.0011(11) -0.0063(13)
C01R 0.0508(14) 0.0550(18) 0.0477(15) 0.0016(13) -0.0045(12) 0.0125(13)
C01S 0.0319(12) 0.072(2) 0.0545(15) 0.0043(15) 0.0096(11) -0.0029(12)
C01T 0.0314(12) 0.0670(19) 0.0653(17) -0.0049(15) 0.0231(12) -0.0034(12)
C01U 0.0295(12) 0.0608(18) 0.0739(19) -0.0100(15) 0.0090(12) -0.0040(12)
C01V 0.0382(13) 0.0641(19) 0.0518(15) -0.0032(14) -0.0001(11) -0.0042(12)
C01W 0.0693(17) 0.0655(19) 0.0331(13) 0.0042(13) 0.0171(12) -0.0026(14)
C01X 0.0243(11) 0.073(2) 0.0724(19) -0.0008(16) 0.0093(11) -0.0047(12)
C01Y 0.0375(13) 0.071(2) 0.0647(18) -0.0128(16) 0.0224(12) -0.0073(13)
C01Z 0.0587(16) 0.090(2) 0.0302(12) -0.0040(14) 0.0145(11) -0.0007(15)
C020 0.0554(15) 0.089(2) 0.0334(13) -0.0028(14) 0.0143(11) -0.0185(15)
C021 0.0593(16) 0.080(2) 0.0404(14) 0.0080(15) 0.0081(12) -0.0022(15)
C022 0.0587(16) 0.061(2) 0.0596(17) -0.0101(15) -0.0087(13) 0.0147(14)
C023 0.0372(13) 0.076(2) 0.0664(18) 0.0062(16) -0.0004(12) -0.0038(14)
C024 0.0484(15) 0.0590(19) 0.0681(18) -0.0023(16) -0.0014(13) 0.0100(13)
C025 0.0297(13) 0.063(2) 0.092(2) -0.0102(18) 0.0073(14) -0.0027(12)
C026 0.0346(13) 0.091(2) 0.0486(15) -0.0046(15) 0.0011(11) -0.0102(14)
C027 0.0338(13) 0.079(2) 0.086(2) -0.0226(18) 0.0269(14) -0.0096(14)
C028 0.0516(15) 0.109(3) 0.0378(14) -0.0125(16) 0.0161(12) -0.0191(16)
C029 0.0580(17) 0.071(2) 0.0647(18) -0.0119(17) -0.0097(14) 0.0208(15)
C02A 0.0589(17) 0.133(3) 0.0344(14) -0.0153(17) 0.0184(13) -0.0185(19)
C02B 0.0623(17) 0.114(3) 0.0363(14) -0.0030(17) 0.0154(13) -0.0194(18)
C02C 0.074(2) 0.123(3) 0.0383(15) 0.0063(18) 0.0239(14) -0.020(2)
C1 0.094(3) 0.084(3) 0.099(3) -0.010(2) 0.045(2) -0.002(2)

loop_
_atom_type_symbol
_atom_type_description
_atom_type_scat_dispersion_real
_atom_type_scat_dispersion_imag
_atom_type_scat_source
C C 0.0033 0.0016 'International Tables Vol C Tables 4.2.6.8 and 6.1.1.4'
H H 0.0000 0.0000 'International Tables Vol C Tables 4.2.6.8 and 6.1.1.4'
N N 0.0061 0.0033 'International Tables Vol C Tables 4.2.6.8 and 6.1.1.4'
O O 0.0106 0.0060 'International Tables Vol C Tables 4.2.6.8 and 6.1.1.4'
S S 0.1246 0.1234 'International Tables Vol C Tables 4.2.6.8 and 6.1.1.4'

loop_
_geom_angle_atom_site_label_1
_geom_angle_atom_site_label_2
_geom_angle_atom_site_label_3
_geom_angle
C00W S001 C01R 101.13(12)
C00Y S002 C022 100.50(12)
C010 S003 C024 101.81(12)
C012 S004 C029 101.45(13)
C013 O005 C01W 117.62(18)
C00V O006 C01Z 117.64(18)
C018 O007 C02A 117.50(18)
C01G O008 C02C 118.43(19)
C00R N009 C00O 118.11(17)
C01B N00A H00A 118.7
C01J N00A H00A 118.7
C01J N00A C01B 122.68(18)
C00T N00C C016 117.97(18)
C01E N00D H00D 119.1
C01P N00D H00D 119.1
C01P N00D C01E 121.87(19)
C00Z N00E C00X 118.12(17)
C00P N00F C00U 117.77(18)
C017 N00G H00G 117.6
C01A N00G H00G 117.6
C01A N00G C017 124.74(18)
C01F N00H H00H 118.2
C01I N00H H00H 118.2
C01I N00H C01F 123.56(19)
C01Y N00I C00Q 116.8(2)
C01T N00J C011 116.8(2)
C00S N00K C01O 117.1(2)
C01C N00N C027 116.4(2)
N009 C00O C00S 115.74(18)
N009 C00O C019 123.02(18)
C019 C00O C00S 121.24(18)
N00F C00P C00W 123.60(18)
N00F C00P C01E 116.11(18)
C00W C00P C01E 120.29(17)
N00I C00Q C00X 116.68(19)
N00I C00Q C01L 122.5(2)
C01L C00Q C00X 120.84(19)
N009 C00R C00Y 123.27(18)
N009 C00R C01B 116.31(17)
C00Y C00R C01B 120.42(18)
N00K C00S C00O 116.83(18)
N00K C00S C01K 122.42(19)
C01K C00S C00O 120.75(18)
N00C C00T C010 123.50(19)
N00C C00T C017 115.88(18)
C010 C00T C017 120.62(18)
N00F C00U C011 116.29(18)
N00F C00U C01D 123.10(18)
C01D C00U C011 120.62(18)
O006 C00V C00Y 116.48(18)
O006 C00V C019 124.16(19)
C019 C00V C00Y 119.37(19)
C00P C00W S001 121.32(15)
C00P C00W C018 117.50(18)
C018 C00W S001 121.14(16)
N00E C00X C00Q 115.88(18)
N00E C00X C015 123.05(19)
C015 C00X C00Q 121.07(18)
C00R C00Y S002 121.43(15)
C00R C00Y C00V 117.59(18)
C00V C00Y S002 120.98(16)
N00E C00Z C012 123.24(18)
N00E C00Z C01F 116.41(18)
C012 C00Z C01F 120.34(18)
C00T C010 S003 120.59(16)
C00T C010 C01G 117.62(19)
C01G C010 S003 121.75(17)
N00J C011 C00U 116.09(19)
N00J C011 C01N 122.67(19)
C01N C011 C00U 121.24(19)
C00Z C012 S004 121.27(16)
C00Z C012 C013 117.51(18)
C013 C012 S004 121.18(16)
O005 C013 C012 116.46(19)
O005 C013 C015 124.16(19)
C015 C013 C012 119.38(19)
C00X C015 C013 118.67(19)
C00X C015 H015 120.7
C013 C015 H015 120.7
N00C C016 C01C 115.58(19)
N00C C016 C01H 123.05(19)
C01H C016 C01C 121.34(19)
N00G C017 C00T 109.94(16)
N00G C017 H01P 109.7
N00G C017 H01R 109.7
C00T C017 H01P 109.7
C00T C017 H01R 109.7
H01P C017 H01R 108.2
O007 C018 C00W 116.87(18)
O007 C018 C01D 124.05(19)
C01D C018 C00W 119.08(19)
C00O C019 C00V 118.63(19)
C00O C019 H019 120.7
C00V C019 H019 120.7
O00B C01A N00G 121.5(2)
O00B C01A C021 121.9(2)
N00G C01A C021 116.5(2)
N00A C01B C00R 112.43(17)
N00A C01B H01G 109.1
N00A C01B H01H 109.1
C00R C01B H01G 109.1
C00R C01B H01H 109.1
H01G C01B H01H 107.9
N00N C01C C016 116.0(2)
N00N C01C C01S 122.5(2)
C01S C01C C016 121.5(2)
C00U C01D C018 118.91(19)
C00U C01D H01D 120.5
C018 C01D H01D 120.5
N00D C01E C00P 112.25(16)
N00D C01E H01A 109.2
N00D C01E H01B 109.2
C00P C01E H01A 109.2
C00P C01E H01B 109.2
H01A C01E H01B 107.9
N00H C01F C00Z 111.94(17)
N00H C01F H01V 109.2
N00H C01F H01W 109.2
C00Z C01F H01V 109.2
C00Z C01F H01W 109.2
H01V C01F H01W 107.9
O008 C01G C010 116.52(19)
O008 C01G C01H 124.4(2)
C01H C01G C010 119.1(2)
C016 C01H C01G 118.8(2)
C016 C01H H01S 120.6
C01G C01H H01S 120.6
N00H C01I C02B 116.4(2)
O00L C01I N00H 122.3(2)
O00L C01I C02B 121.3(2)
N00A C01J C020 116.1(2)
O00M C01J N00A 122.3(2)
O00M C01J C020 121.6(2)
C00S C01K H01K 120.5
C00S C01K C01Q 119.0(2)
C01Q C01K H01K 120.5
C00Q C01L H01Y 120.4
C00Q C01L C01V 119.2(2)
C01V C01L H01Y 120.4
C01O C01M H01M 121.0
C01O C01M C01Q 118.0(2)
C01Q C01M H01M 121.0
C011 C01N H01N 120.6
C011 C01N C026 118.8(2)
C026 C01N H01N 120.6
N00K C01O C01M 124.4(2)
N00K C01O H01O 117.8
C01M C01O H01O 117.8
N00D C01P C028 116.8(2)
O014 C01P N00D 121.2(2)
O014 C01P C028 122.0(2)
C01K C01Q H01Q 120.4
C01M C01Q C01K 119.1(2)
C01M C01Q H01Q 120.4
S001 C01R H01C 109.5
S001 C01R H01E 109.5
S001 C01R H01F 109.5
H01C C01R H01E 109.5
H01C C01R H01F 109.5
H01E C01R H01F 109.5
C01C C01S H01U 120.2
C01C C01S C023 119.5(2)
C023 C01S H01U 120.2
N00J C01T H01T 117.7
N00J C01T C01X 124.7(2)
C01X C01T H01T 117.7
C01V C01U H01Z 120.8
C01Y C01U H01Z 120.8
C01Y C01U C01V 118.5(2)
C01L C01V H01 120.7
C01U C01V C01L 118.5(2)
C01U C01V H01 120.7
O005 C01W H0AA 109.5
O005 C01W H 109.5
O005 C01W HA 109.5
H0AA C01W H 109.5
H0AA C01W HA 109.5
H C01W HA 109.5
C01T C01X H01X 121.1
C01T C01X C026 117.9(2)
C026 C01X H01X 121.1
N00I C01Y C01U 124.5(2)
N00I C01Y H1AA 117.7
C01U C01Y H1AA 117.7
O006 C01Z H01I 109.5
O006 C01Z H01J 109.5
O006 C01Z H01L 109.5
H01I C01Z H01J 109.5
H01I C01Z H01L 109.5
H01J C01Z H01L 109.5
C01J C020 H02G 109.5
C01J C020 H02H 109.5
C01J C020 H02I 109.5
H02G C020 H02H 109.5
H02G C020 H02I 109.5
H02H C020 H02I 109.5
C01A C021 H02M 109.5
C01A C021 H02N 109.5
C01A C021 H02O 109.5
H02M C021 H02N 109.5
H02M C021 H02O 109.5
H02N C021 H02O 109.5
S002 C022 H02J 109.5
S002 C022 H02K 109.5
S002 C022 H02L 109.5
H02J C022 H02K 109.5
H02J C022 H02L 109.5
H02K C022 H02L 109.5
C01S C023 H023 120.7
C025 C023 C01S 118.6(3)
C025 C023 H023 120.7
S003 C024 H02P 109.5
S003 C024 H02Q 109.5
S003 C024 H02R 109.5
H02P C024 H02Q 109.5
H02P C024 H02R 109.5
H02Q C024 H02R 109.5
C023 C025 H025 120.9
C027 C025 C023 118.2(2)
C027 C025 H025 120.9
C01N C026 H026 120.4
C01X C026 C01N 119.2(2)
C01X C026 H026 120.4
N00N C027 C025 124.7(3)
N00N C027 H027 117.6
C025 C027 H027 117.6
C01P C028 H02A 109.5
C01P C028 H02B 109.5
C01P C028 H02C 109.5
H02A C028 H02B 109.5
H02A C028 H02C 109.5
H02B C028 H02C 109.5
S004 C029 H02V 109.5
S004 C029 H02W 109.5
S004 C029 H02X 109.5
H02V C029 H02W 109.5
H02V C029 H02X 109.5
H02W C029 H02X 109.5
O007 C02A H02D 109.5
O007 C02A H02E 109.5
O007 C02A H02F 109.5
H02D C02A H02E 109.5
H02D C02A H02F 109.5
H02E C02A H02F 109.5
C01I C02B H02Y 109.5
C01I C02B HB 109.5
C01I C02B HC 109.5
H02Y C02B HB 109.5
H02Y C02B HC 109.5
HB C02B HC 109.5
O008 C02C H02S 109.5
O008 C02C H02T 109.5
O008 C02C H02U 109.5
H02S C02C H02T 109.5
H02S C02C H02U 109.5
H02T C02C H02U 109.5

loop_
_geom_bond_atom_site_label_1
_geom_bond_atom_site_label_2
_geom_bond_distance
S001 C00W 1.768(2)
S001 C01R 1.800(3)
S002 C00Y 1.768(2)
S002 C022 1.801(3)
S003 C010 1.762(2)
S003 C024 1.802(3)
S004 C012 1.765(2)
S004 C029 1.799(3)
O005 C013 1.354(2)
O005 C01W 1.430(3)
O006 C00V 1.354(2)
O006 C01Z 1.432(3)
O007 C018 1.349(2)
O007 C02A 1.431(3)
O008 C01G 1.350(3)
O008 C02C 1.432(3)
N009 C00O 1.339(2)
N009 C00R 1.335(2)
N00A H00A 0.8600
N00A C01B 1.442(3)
N00A C01J 1.320(3)
O00B C01A 1.222(3)
N00C C00T 1.335(2)
N00C C016 1.345(3)
N00D H00D 0.8600
N00D C01E 1.443(3)
N00D C01P 1.324(3)
N00E C00X 1.340(2)
N00E C00Z 1.337(2)
N00F C00P 1.335(2)
N00F C00U 1.344(2)
N00G H00G 0.8600
N00G C017 1.435(3)
N00G C01A 1.321(3)
N00H H00H 0.8600
N00H C01F 1.439(3)
N00H C01I 1.320(3)
N00I C00Q 1.339(3)
N00I C01Y 1.335(3)
N00J C011 1.337(3)
N00J C01T 1.332(3)
N00K C00S 1.334(3)
N00K C01O 1.336(3)
O00L C01I 1.224(3)
O00M C01J 1.226(3)
N00N C01C 1.339(3)
N00N C027 1.339(3)
C00O C00S 1.493(3)
C00O C019 1.380(3)
C00P C00W 1.391(3)
C00P C01E 1.513(3)
C00Q C00X 1.492(3)
C00Q C01L 1.380(3)
C00R C00Y 1.392(3)
C00R C01B 1.509(3)
C00S C01K 1.378(3)
C00T C010 1.387(3)
C00T C017 1.512(3)
C00U C011 1.491(3)
C00U C01D 1.376(3)
C00V C00Y 1.398(3)
C00V C019 1.383(3)
C00W C018 1.402(3)
C00X C015 1.378(3)
C00Z C012 1.393(3)
C00Z C01F 1.509(3)
C010 C01G 1.402(3)
C011 C01N 1.380(3)
C012 C013 1.399(3)
C013 C015 1.385(3)
O014 C01P 1.220(3)
C015 H015 0.9300
C016 C01C 1.494(3)
C016 C01H 1.373(3)
C017 H01P 0.9700
C017 H01R 0.9700
C018 C01D 1.385(3)
C019 H019 0.9300
C01A C021 1.497(3)
C01B H01G 0.9700
C01B H01H 0.9700
C01C C01S 1.376(3)
C01D H01D 0.9300
C01E H01A 0.9700
C01E H01B 0.9700
C01F H01V 0.9700
C01F H01W 0.9700
C01G C01H 1.390(3)
C01H H01S 0.9300
C01I C02B 1.498(3)
C01J C020 1.501(3)
C01K H01K 0.9300
C01K C01Q 1.380(3)
C01L H01Y 0.9300
C01L C01V 1.383(3)
C01M H01M 0.9300
C01M C01O 1.366(4)
C01M C01Q 1.368(3)
C01N H01N 0.9300
C01N C026 1.381(3)
C01O H01O 0.9300
C01P C028 1.496(3)
C01Q H01Q 0.9300
C01R H01C 0.9600
C01R H01E 0.9600
C01R H01F 0.9600
C01S H01U 0.9300
C01S C023 1.382(3)
C01T H01T 0.9300
C01T C01X 1.367(4)
C01U H01Z 0.9300
C01U C01V 1.372(4)
C01U C01Y 1.362(4)
C01V H01 0.9300
C01W H0AA 0.9600
C01W H 0.9600
C01W HA 0.9600
C01X H01X 0.9300
C01X C026 1.370(4)
C01Y H1AA 0.9300
C01Z H01I 0.9600
C01Z H01J 0.9600
C01Z H01L 0.9600
C020 H02G 0.9600
C020 H02H 0.9600
C020 H02I 0.9600
C021 H02M 0.9600
C021 H02N 0.9600
C021 H02O 0.9600
C022 H02J 0.9600
C022 H02K 0.9600
C022 H02L 0.9600
C023 H023 0.9300
C023 C025 1.368(4)
C024 H02P 0.9600
C024 H02Q 0.9600
C024 H02R 0.9600
C025 H025 0.9300
C025 C027 1.365(4)
C026 H026 0.9300
C027 H027 0.9300
C028 H02A 0.9600
C028 H02B 0.9600
C028 H02C 0.9600
C029 H02V 0.9600
C029 H02W 0.9600
C029 H02X 0.9600
C02A H02D 0.9600
C02A H02E 0.9600
C02A H02F 0.9600
C02B H02Y 0.9600
C02B HB 0.9600
C02B HC 0.9600
C02C H02S 0.9600
C02C H02T 0.9600
C02C H02U 0.9600

loop_
_geom_torsion_atom_site_label_1
_geom_torsion_atom_site_label_2
_geom_torsion_atom_site_label_3
_geom_torsion_atom_site_label_4
_geom_torsion
S001 C00W C018 O007 -4.9(3)
S001 C00W C018 C01D 175.43(18)
S003 C010 C01G O008 2.0(3)
S003 C010 C01G C01H -177.2(2)
S004 C012 C013 O005 2.5(3)
S004 C012 C013 C015 -177.27(18)
O005 C013 C015 C00X -179.1(2)
O006 C00V C00Y S002 1.8(3)
O006 C00V C00Y C00R -179.2(2)
O006 C00V C019 C00O -179.7(2)
O007 C018 C01D C00U -178.4(2)
O008 C01G C01H C016 -178.1(2)
N009 C00O C00S N00K -176.1(2)
N009 C00O C00S C01K 4.2(3)
N009 C00O C019 C00V -1.5(4)
N009 C00R C00Y S002 178.23(17)
N009 C00R C00Y C00V -0.8(3)
N009 C00R C01B N00A 8.4(3)
N00C C00T C010 S003 176.15(17)
N00C C00T C010 C01G -1.4(3)
N00C C00T C017 N00G -1.4(3)
N00C C016 C01C N00N 179.1(2)
N00C C016 C01C C01S 0.3(3)
N00C C016 C01H C01G -1.6(4)
N00E C00X C015 C013 -1.5(4)
N00E C00Z C012 S004 176.27(17)
N00E C00Z C012 C013 -1.9(3)
N00E C00Z C01F N00H 8.6(3)
N00F C00P C00W S001 -175.92(17)
N00F C00P C00W C018 1.9(3)
N00F C00P C01E N00D -9.4(3)
N00F C00U C011 N00J 177.3(2)
N00F C00U C011 C01N -3.3(3)
N00F C00U C01D C018 0.4(4)
N00I C00Q C00X N00E -171.1(2)
N00I C00Q C00X C015 8.1(3)
N00I C00Q C01L C01V -0.2(4)
N00J C011 C01N C026 2.2(4)
N00J C01T C01X C026 1.2(5)
N00K C00S C01K C01Q -0.9(4)
N00N C01C C01S C023 -1.6(4)
C00O N009 C00R C00Y -0.4(3)
C00O N009 C00R C01B -179.6(2)
C00O C00S C01K C01Q 178.8(2)
C00P N00F C00U C011 178.7(2)
C00P N00F C00U C01D -0.9(3)
C00P C00W C018 O007 177.4(2)
C00P C00W C018 C01D -2.4(3)
C00Q N00I C01Y C01U 0.5(4)
C00Q C00X C015 C013 179.3(2)
C00Q C01L C01V C01U 0.5(4)
C00R N009 C00O C00S -178.70(19)
C00R N009 C00O C019 1.6(3)
C00S N00K C01O C01M -0.3(4)
C00S C00O C019 C00V 178.8(2)
C00S C01K C01Q C01M 0.1(4)
C00T N00C C016 C01C -177.5(2)
C00T N00C C016 C01H 0.6(3)
C00T C010 C01G O008 179.6(2)
C00T C010 C01G C01H 0.4(4)
C00U N00F C00P C00W -0.2(3)
C00U N00F C00P C01E 179.4(2)
C00U C011 C01N C026 -177.2(2)
C00W C00P C01E N00D 170.3(2)
C00W C018 C01D C00U 1.3(3)
C00X N00E C00Z C012 1.1(3)
C00X N00E C00Z C01F -177.6(2)
C00X C00Q C01L C01V 179.4(2)
C00Y C00R C01B N00A -170.8(2)
C00Y C00V C019 C00O 0.2(4)
C00Z N00E C00X C00Q 179.80(19)
C00Z N00E C00X C015 0.6(3)
C00Z C012 C013 O005 -179.3(2)
C00Z C012 C013 C015 0.9(3)
C010 C00T C017 N00G 179.2(2)
C010 C01G C01H C016 1.0(4)
C011 N00J C01T C01X 0.2(4)
C011 C00U C01D C018 -179.2(2)
C011 C01N C026 C01X -0.6(4)
C012 C00Z C01F N00H -170.2(2)
C012 C013 C015 C00X 0.7(3)
C016 N00C C00T C010 0.9(3)
C016 N00C C00T C017 -178.5(2)
C016 C01C C01S C023 177.1(3)
C017 N00G C01A O00B -2.1(4)
C017 N00G C01A C021 178.4(2)
C017 C00T C010 S003 -4.5(3)
C017 C00T C010 C01G 178.0(2)
C019 C00O C00S N00K 3.7(3)
C019 C00O C00S C01K -176.0(2)
C019 C00V C00Y S002 -178.20(19)
C019 C00V C00Y C00R 0.9(3)
C01A N00G C017 C00T -165.9(2)
C01B N00A C01J O00M 0.8(4)
C01B N00A C01J C020 -178.1(2)
C01B C00R C00Y S002 -2.6(3)
C01B C00R C00Y C00V 178.4(2)
C01C N00N C027 C025 0.4(5)
C01C C016 C01H C01G 176.4(2)
C01C C01S C023 C025 1.1(5)
C01D C00U C011 N00J -3.1(3)
C01D C00U C011 C01N 176.3(2)
C01E N00D C01P O014 -0.4(4)
C01E N00D C01P C028 178.9(2)
C01E C00P C00W S001 4.5(3)
C01E C00P C00W C018 -177.7(2)
C01F N00H C01I O00L -3.6(4)
C01F N00H C01I C02B 177.3(2)
C01F C00Z C012 S004 -5.0(3)
C01F C00Z C012 C013 176.8(2)
C01H C016 C01C N00N 0.9(3)
C01H C016 C01C C01S -177.8(3)
C01I N00H C01F C00Z -146.8(2)
C01J N00A C01B C00R -151.6(2)
C01L C00Q C00X N00E 9.3(3)
C01L C00Q C00X C015 -171.5(2)
C01O N00K C00S C00O -178.8(2)
C01O N00K C00S C01K 1.0(4)
C01O C01M C01Q C01K 0.6(4)
C01P N00D C01E C00P 164.5(2)
C01Q C01M C01O N00K -0.5(5)
C01R S001 C00W C00P -112.6(2)
C01R S001 C00W C018 69.7(2)
C01S C023 C025 C027 0.0(5)
C01T N00J C011 C00U 177.4(2)
C01T N00J C011 C01N -2.0(4)
C01T C01X C026 C01N -1.0(5)
C01V C01U C01Y N00I -0.2(5)
C01W O005 C013 C012 172.4(2)
C01W O005 C013 C015 -7.8(4)
C01Y N00I C00Q C00X -179.8(2)
C01Y N00I C00Q C01L -0.2(4)
C01Y C01U C01V C01L -0.3(4)
C01Z O006 C00V C00Y 171.4(2)
C01Z O006 C00V C019 -8.6(4)
C022 S002 C00Y C00R 109.0(2)
C022 S002 C00Y C00V -72.0(2)
C023 C025 C027 N00N -0.8(5)
C024 S003 C010 C00T 117.7(2)
C024 S003 C010 C01G -64.8(2)
C027 N00N C01C C016 -178.0(2)
C027 N00N C01C C01S 0.8(4)
C029 S004 C012 C00Z 115.3(2)
C029 S004 C012 C013 -66.7(2)
C02A O007 C018 C00W -172.7(2)
C02A O007 C018 C01D 6.9(4)
C02C O008 C01G C010 176.9(3)
C02C O008 C01G C01H -3.9(4)
